data_4335785
loop_
_publ_author_name
'Thomas Zell'
'Robert Langer'
'Mark A. Iron'
'Leonid Konstantinovski'
'Linda J. W. Shimon'
'Yael Diskin-Posner'
'Gregory Leitus'
'Ekambaram Balaraman'
'Yehoshoa Ben-David'
'David Milstein'

_publ_section_title
;
 Synthesis, Structures, and Dearomatization by Deprotonation of Iron
 Complexes Featuring Bipyridine-based PNN Pincer Ligands
;
_journal_name_full 'Inorganic Chemistry'
_journal_page_first 9636
_journal_page_last 9649
_journal_paper_doi 10.1021/ic401432m
_journal_volume 52
_journal_year 2013
_chemical_formula_moiety 'C46 H36 Fe N4 P2, 1.5(C6 H6)'
_chemical_formula_sum 'C55 H45 Fe N4 P2'
_chemical_formula_weight 879.74
_chemical_name_systematic
; 
 ? 
;
_space_group_IT_number 14
_symmetry_cell_setting monoclinic
_symmetry_space_group_name_Hall '-P 2ybc'
_symmetry_space_group_name_H-M 'P 1 21/c 1'
_atom_sites_solution_hydrogens geom
_atom_sites_solution_primary direct
_atom_sites_solution_secondary difmap
_audit_creation_method SHELXL-97
_cell_angle_alpha 90.00
_cell_angle_beta 102.225(2)
_cell_angle_gamma 90.00
_cell_formula_units_Z 4
_cell_length_a 17.2483(6)
_cell_length_b 13.6776(5)
_cell_length_c 18.6190(6)
_cell_measurement_reflns_used 46580
_cell_measurement_temperature 100(2)
_cell_measurement_theta_max 30.56
_cell_measurement_theta_min 1.86
_cell_volume 4292.9(3)
_computing_cell_refinement 'APEX 2'
_computing_data_collection 'Bruker APEX 2'
_computing_data_reduction 'APEX 2'
_computing_structure_refinement 'SHELXL-97 (Sheldrick, 1997)'
_computing_structure_solution 'SHELXS-97 (Sheldrick, 1990)'
_diffrn_ambient_temperature 100(2)
_diffrn_measured_fraction_theta_full 0.992
_diffrn_measured_fraction_theta_max 0.992
_diffrn_measurement_device_type 'Bruker APEX - II KappaCCD'
_diffrn_measurement_method 'omega and phi scans'
_diffrn_radiation_monochromator graphite
_diffrn_radiation_source 'fine-focus sealed tube'
_diffrn_radiation_type MoK\a
_diffrn_radiation_wavelength 0.71073
_diffrn_reflns_av_R_equivalents 0.0319
_diffrn_reflns_av_sigmaI/netI 0.0340
_diffrn_reflns_limit_h_max 23
_diffrn_reflns_limit_h_min -16
_diffrn_reflns_limit_k_max 18
_diffrn_reflns_limit_k_min -15
_diffrn_reflns_limit_l_max 23
_diffrn_reflns_limit_l_min -25
_diffrn_reflns_number 44751
_diffrn_reflns_theta_full 29.13
_diffrn_reflns_theta_max 29.13
_diffrn_reflns_theta_min 2.76
_exptl_absorpt_coefficient_mu 0.470
_exptl_absorpt_correction_T_max 0.8894
_exptl_absorpt_correction_T_min 0.8452
_exptl_absorpt_correction_type numerical
_exptl_absorpt_process_details 'Bruker APEX 2'
_exptl_crystal_colour black
_exptl_crystal_density_diffrn 1.361
_exptl_crystal_description prism
_exptl_crystal_F_000 1836
_exptl_crystal_size_max 0.37
_exptl_crystal_size_mid 0.28
_exptl_crystal_size_min 0.25
_refine_diff_density_max 0.449
_refine_diff_density_min -0.437
_refine_diff_density_rms 0.060
_refine_ls_extinction_method none
_refine_ls_goodness_of_fit_ref 1.013
_refine_ls_hydrogen_treatment constr
_refine_ls_matrix_type full
_refine_ls_number_parameters 584
_refine_ls_number_reflns 11470
_refine_ls_number_restraints 0
_refine_ls_restrained_S_all 1.013
_refine_ls_R_factor_all 0.0501
_refine_ls_R_factor_gt 0.0362
_refine_ls_shift/su_max 0.004
_refine_ls_shift/su_mean 0.000
_refine_ls_structure_factor_coef Fsqd
_refine_ls_weighting_details 'calc w=1/[\s^2^(Fo^2^)+(0.0389P)^2^+2.8223P] where P=(Fo^2^+2Fc^2^)/3'
_refine_ls_weighting_scheme calc
_refine_ls_wR_factor_gt 0.0847
_refine_ls_wR_factor_ref 0.0920
_reflns_number_gt 9354
_reflns_number_total 11470
_reflns_threshold_expression >2sigma(I)
_cod_data_source_file ic401432m_si_001_6.cif
_cod_data_source_block complex10
_cod_original_sg_symbol_Hall -P2ybc
_cod_database_code 4335785

loop_
_symmetry_equiv_pos_as_xyz
'x, y, z'
'-x, y+1/2, -z+1/2'
'-x, -y, -z'
'x, -y-1/2, z-1/2'

loop_
_atom_site_label
_atom_site_type_symbol
_atom_site_fract_x
_atom_site_fract_y
_atom_site_fract_z
_atom_site_U_iso_or_equiv
_atom_site_adp_type
_atom_site_occupancy
_atom_site_symmetry_multiplicity
_atom_site_calc_flag
_atom_site_refinement_flags
_atom_site_disorder_assembly
_atom_site_disorder_group
Fe1 Fe 0.234190(12) 0.369365(15) 0.234898(11) 0.01243(6) Uani 1 1 d . . .
P1 P 0.16794(2) 0.46975(3) 0.29546(2) 0.01463(8) Uani 1 1 d . . .
N1 N 0.29233(7) 0.25897(9) 0.20345(7) 0.0147(2) Uani 1 1 d . . .
N2 N 0.24276(7) 0.28592(9) 0.32036(7) 0.0152(2) Uani 1 1 d . . .
C1 C 0.31853(10) 0.25373(12) 0.14019(8) 0.0189(3) Uani 1 1 d . . .
H1 H 0.3036 0.3038 0.1046 0.023 Uiso 1 1 calc R . .
C2 C 0.36599(10) 0.17883(13) 0.12503(9) 0.0242(3) Uani 1 1 d . . .
H2 H 0.3836 0.1778 0.0800 0.029 Uiso 1 1 calc R . .
C3 C 0.38780(11) 0.10469(13) 0.17651(10) 0.0256(4) Uani 1 1 d . . .
H3 H 0.4210 0.0527 0.1676 0.031 Uiso 1 1 calc R . .
C4 C 0.36013(10) 0.10824(12) 0.24088(9) 0.0223(3) Uani 1 1 d . . .
H4 H 0.3735 0.0578 0.2764 0.027 Uiso 1 1 calc R . .
C5 C 0.31271(9) 0.18591(11) 0.25357(8) 0.0170(3) Uani 1 1 d . . .
C6 C 0.28237(9) 0.20008(11) 0.32087(8) 0.0175(3) Uani 1 1 d . . .
C7 C 0.29233(10) 0.13482(12) 0.37883(9) 0.0226(3) Uani 1 1 d . . .
H7 H 0.3216 0.0761 0.3785 0.027 Uiso 1 1 calc R . .
C8 C 0.25744(11) 0.15869(13) 0.43825(9) 0.0246(4) Uani 1 1 d . . .
H8 H 0.2633 0.1156 0.4791 0.029 Uiso 1 1 calc R . .
C9 C 0.21513(10) 0.24317(12) 0.43793(9) 0.0215(3) Uani 1 1 d . . .
H9 H 0.1909 0.2574 0.4781 0.026 Uiso 1 1 calc R . .
C10 C 0.20670(9) 0.31068(12) 0.37789(8) 0.0176(3) Uani 1 1 d . . .
C11 C 0.16598(10) 0.39868(12) 0.37326(8) 0.0188(3) Uani 1 1 d . . .
H11 H 0.1387 0.4191 0.4100 0.023 Uiso 1 1 calc R . .
C12 C 0.19868(9) 0.59494(11) 0.32516(8) 0.0162(3) Uani 1 1 d . . .
C13 C 0.21343(9) 0.66522(12) 0.27529(9) 0.0191(3) Uani 1 1 d . . .
H13 H 0.2085 0.6482 0.2251 0.023 Uiso 1 1 calc R . .
C14 C 0.23526(10) 0.75970(12) 0.29830(10) 0.0227(3) Uani 1 1 d . . .
H14 H 0.2438 0.8072 0.2636 0.027 Uiso 1 1 calc R . .
C15 C 0.24459(10) 0.78492(13) 0.37179(10) 0.0247(4) Uani 1 1 d . . .
H15 H 0.2597 0.8495 0.3876 0.030 Uiso 1 1 calc R . .
C16 C 0.23184(10) 0.71550(13) 0.42180(9) 0.0239(3) Uani 1 1 d . . .
H16 H 0.2390 0.7323 0.4723 0.029 Uiso 1 1 calc R . .
C17 C 0.20868(9) 0.62145(12) 0.39906(9) 0.0196(3) Uani 1 1 d . . .
H17 H 0.1995 0.5746 0.4340 0.024 Uiso 1 1 calc R . .
C18 C 0.06480(9) 0.49325(12) 0.24754(8) 0.0185(3) Uani 1 1 d . . .
C19 C 0.00447(10) 0.43550(14) 0.26372(10) 0.0268(4) Uani 1 1 d . . .
H19 H 0.0169 0.3858 0.3000 0.032 Uiso 1 1 calc R . .
C20 C -0.07396(11) 0.44965(16) 0.22728(12) 0.0364(5) Uani 1 1 d . . .
H20 H -0.1146 0.4100 0.2392 0.044 Uiso 1 1 calc R . .
C21 C -0.09303(11) 0.52077(16) 0.17405(11) 0.0346(5) Uani 1 1 d . . .
H21 H -0.1466 0.5301 0.1493 0.042 Uiso 1 1 calc R . .
C22 C -0.03385(11) 0.57824(15) 0.15692(10) 0.0295(4) Uani 1 1 d . . .
H22 H -0.0468 0.6275 0.1204 0.035 Uiso 1 1 calc R . .
C23 C 0.04490(10) 0.56452(13) 0.19285(9) 0.0228(3) Uani 1 1 d . . .
H23 H 0.0853 0.6038 0.1801 0.027 Uiso 1 1 calc R . .
P2 P 0.34843(2) 0.44977(3) 0.26557(2) 0.01391(8) Uani 1 1 d . . .
N3 N 0.13224(7) 0.31312(9) 0.18167(7) 0.0149(2) Uani 1 1 d . . .
N4 N 0.21787(7) 0.44804(9) 0.14620(7) 0.0131(2) Uani 1 1 d . . .
C24 C 0.09191(10) 0.23948(11) 0.20473(9) 0.0187(3) Uani 1 1 d . . .
H24 H 0.1137 0.2094 0.2506 0.022 Uiso 1 1 calc R . .
C25 C 0.02008(10) 0.20555(12) 0.16472(9) 0.0228(3) Uani 1 1 d . . .
H25 H -0.0068 0.1533 0.1827 0.027 Uiso 1 1 calc R . .
C26 C -0.01192(10) 0.24927(13) 0.09785(9) 0.0232(3) Uani 1 1 d . . .
H26 H -0.0615 0.2280 0.0696 0.028 Uiso 1 1 calc R . .
C27 C 0.02918(9) 0.32415(12) 0.07279(9) 0.0203(3) Uani 1 1 d . . .
H27 H 0.0085 0.3542 0.0267 0.024 Uiso 1 1 calc R . .
C28 C 0.10114(9) 0.35516(11) 0.11560(8) 0.0154(3) Uani 1 1 d . . .
C29 C 0.14955(9) 0.43465(11) 0.09543(8) 0.0144(3) Uani 1 1 d . . .
C30 C 0.12870(9) 0.49110(11) 0.03267(8) 0.0176(3) Uani 1 1 d . . .
H30 H 0.0805 0.4800 -0.0019 0.021 Uiso 1 1 calc R . .
C31 C 0.18098(10) 0.56508(12) 0.02188(8) 0.0191(3) Uani 1 1 d . . .
H31 H 0.1681 0.6056 -0.0204 0.023 Uiso 1 1 calc R . .
C32 C 0.25074(9) 0.57958(11) 0.07201(8) 0.0177(3) Uani 1 1 d . . .
H32 H 0.2860 0.6297 0.0637 0.021 Uiso 1 1 calc R . .
C33 C 0.27130(9) 0.52028(11) 0.13669(8) 0.0147(3) Uani 1 1 d . . .
C34 C 0.33994(9) 0.53040(11) 0.19116(8) 0.0165(3) Uani 1 1 d . . .
H34 H 0.3794 0.5777 0.1882 0.020 Uiso 1 1 calc R . .
C35 C 0.44219(9) 0.38202(11) 0.27120(8) 0.0170(3) Uani 1 1 d . . .
C36 C 0.49011(10) 0.39994(12) 0.22078(10) 0.0225(3) Uani 1 1 d . . .
H36 H 0.4731 0.4450 0.1818 0.027 Uiso 1 1 calc R . .
C37 C 0.56261(10) 0.35219(13) 0.22723(11) 0.0261(4) Uani 1 1 d . . .
H37 H 0.5951 0.3655 0.1931 0.031 Uiso 1 1 calc R . .
C38 C 0.58741(10) 0.28549(13) 0.28315(10) 0.0260(4) Uani 1 1 d . . .
H38 H 0.6373 0.2539 0.2880 0.031 Uiso 1 1 calc R . .
C39 C 0.53935(10) 0.26489(13) 0.33206(10) 0.0254(4) Uani 1 1 d . . .
H39 H 0.5556 0.2175 0.3696 0.030 Uiso 1 1 calc R . .
C40 C 0.46740(10) 0.31319(12) 0.32655(9) 0.0211(3) Uani 1 1 d . . .
H40 H 0.4351 0.2992 0.3608 0.025 Uiso 1 1 calc R . .
C41 C 0.37825(9) 0.51470(11) 0.35313(8) 0.0164(3) Uani 1 1 d . . .
C42 C 0.36809(9) 0.47116(12) 0.41823(9) 0.0201(3) Uani 1 1 d . . .
H42 H 0.3445 0.4082 0.4171 0.024 Uiso 1 1 calc R . .
C43 C 0.39230(10) 0.51954(14) 0.48476(9) 0.0261(4) Uani 1 1 d . . .
H43 H 0.3850 0.4896 0.5289 0.031 Uiso 1 1 calc R . .
C44 C 0.42685(11) 0.61082(14) 0.48714(10) 0.0283(4) Uani 1 1 d . . .
H44 H 0.4433 0.6437 0.5328 0.034 Uiso 1 1 calc R . .
C45 C 0.43747(11) 0.65423(13) 0.42280(10) 0.0282(4) Uani 1 1 d . . .
H45 H 0.4614 0.7170 0.4243 0.034 Uiso 1 1 calc R . .
C46 C 0.41335(10) 0.60656(12) 0.35606(9) 0.0217(3) Uani 1 1 d . . .
H46 H 0.4208 0.6368 0.3121 0.026 Uiso 1 1 calc R . .
C47 C 0.2277(2) 0.9274(3) 0.1118(2) 0.0426(10) Uani 0.769(9) 1 d P A 1
H47 H 0.2836 0.9365 0.1248 0.051 Uiso 0.769(9) 1 calc PR A 1
C48 C 0.1774(4) 1.0078(3) 0.0966(3) 0.0666(15) Uani 0.769(9) 1 d P A 1
H48 H 0.1982 1.0723 0.1007 0.080 Uiso 0.769(9) 1 calc PR A 1
C49 C 0.0979(4) 0.9923(4) 0.0759(2) 0.0682(19) Uani 0.769(9) 1 d P A 1
H49 H 0.0633 1.0466 0.0640 0.082 Uiso 0.769(9) 1 calc PR A 1
C50 C 0.0660(2) 0.8973(5) 0.0717(2) 0.0616(17) Uani 0.769(9) 1 d P A 1
H50 H 0.0103 0.8876 0.0579 0.074 Uiso 0.769(9) 1 calc PR A 1
C51 C 0.1168(3) 0.8178(3) 0.08792(15) 0.0407(10) Uani 0.769(9) 1 d P A 1
H51 H 0.0966 0.7530 0.0851 0.049 Uiso 0.769(9) 1 calc PR A 1
C52 C 0.1963(3) 0.8347(2) 0.10790(15) 0.0323(9) Uani 0.769(9) 1 d P A 1
H52 H 0.2312 0.7806 0.1196 0.039 Uiso 0.769(9) 1 calc PR A 1
C47A C 0.2149(10) 0.8921(15) 0.0991(9) 0.054(4) Uiso 0.231(9) 1 d P A 2
H47A H 0.2685 0.8709 0.1087 0.065 Uiso 0.231(9) 1 calc PR A 2
C48A C 0.1998(9) 0.9872(13) 0.0876(9) 0.042(4) Uiso 0.231(9) 1 d P A 2
H48A H 0.2423 1.0302 0.0850 0.050 Uiso 0.231(9) 1 calc PR A 2
C49A C 0.1256(9) 1.0242(10) 0.0797(8) 0.035(3) Uiso 0.231(9) 1 d P A 2
H49A H 0.1158 1.0924 0.0742 0.041 Uiso 0.231(9) 1 calc PR A 2
C50A C 0.0639(7) 0.9579(11) 0.0798(7) 0.031(3) Uiso 0.231(9) 1 d P A 2
H50A H 0.0100 0.9773 0.0735 0.037 Uiso 0.231(9) 1 calc PR A 2
C51A C 0.0885(10) 0.8599(13) 0.0901(8) 0.042(3) Uiso 0.231(9) 1 d P A 2
H51A H 0.0485 0.8127 0.0918 0.050 Uiso 0.231(9) 1 calc PR A 2
C52A C 0.1602(12) 0.8280(12) 0.0975(8) 0.046(4) Uiso 0.231(9) 1 d P A 2
H52A H 0.1720 0.7602 0.1017 0.055 Uiso 0.231(9) 1 calc PR A 2
C53 C 0.47339(14) 0.41351(15) 0.02342(14) 0.0429(5) Uani 1 1 d . . .
H53 H 0.4548 0.3538 0.0397 0.052 Uiso 1 1 calc R . .
C54 C 0.54598(12) 0.41658(14) 0.00330(11) 0.0314(4) Uani 1 1 d . . .
H54 H 0.5774 0.3592 0.0056 0.038 Uiso 1 1 calc R . .
C55 C 0.57216(12) 0.50283(15) -0.01998(12) 0.0358(4) Uani 1 1 d . . .
H55 H 0.6220 0.5053 -0.0339 0.043 Uiso 1 1 calc R . .

loop_
_atom_site_aniso_label
_atom_site_aniso_U_11
_atom_site_aniso_U_22
_atom_site_aniso_U_33
_atom_site_aniso_U_23
_atom_site_aniso_U_13
_atom_site_aniso_U_12
Fe1 0.01423(10) 0.01121(10) 0.01195(10) 0.00017(7) 0.00299(7) -0.00055(8)
P1 0.01534(18) 0.01501(18) 0.01385(17) -0.00078(14) 0.00377(14) 0.00062(14)
N1 0.0154(6) 0.0129(6) 0.0153(6) -0.0017(5) 0.0020(5) -0.0011(5)
N2 0.0175(6) 0.0143(6) 0.0136(6) 0.0001(5) 0.0029(5) -0.0020(5)
C1 0.0234(8) 0.0159(7) 0.0175(7) -0.0006(6) 0.0050(6) -0.0011(6)
C2 0.0287(9) 0.0228(8) 0.0231(8) -0.0034(7) 0.0101(7) 0.0020(7)
C3 0.0282(9) 0.0196(8) 0.0292(9) -0.0046(7) 0.0069(7) 0.0051(7)
C4 0.0275(8) 0.0153(7) 0.0227(8) 0.0003(6) 0.0024(6) 0.0040(6)
C5 0.0195(7) 0.0146(7) 0.0155(7) -0.0010(6) 0.0006(6) -0.0011(6)
C6 0.0195(7) 0.0145(7) 0.0171(7) 0.0004(6) 0.0010(6) -0.0017(6)
C7 0.0302(9) 0.0162(8) 0.0203(8) 0.0026(6) 0.0029(6) 0.0004(7)
C8 0.0345(9) 0.0204(8) 0.0177(8) 0.0048(6) 0.0032(7) -0.0043(7)
C9 0.0285(9) 0.0214(8) 0.0151(7) 0.0018(6) 0.0054(6) -0.0051(7)
C10 0.0194(7) 0.0195(7) 0.0138(7) -0.0006(6) 0.0035(6) -0.0049(6)
C11 0.0220(8) 0.0207(8) 0.0154(7) 0.0003(6) 0.0078(6) -0.0003(6)
C12 0.0134(7) 0.0152(7) 0.0199(7) -0.0022(6) 0.0035(5) 0.0031(5)
C13 0.0183(7) 0.0193(8) 0.0203(7) -0.0013(6) 0.0056(6) 0.0022(6)
C14 0.0208(8) 0.0173(8) 0.0319(9) 0.0016(7) 0.0098(7) 0.0025(6)
C15 0.0220(8) 0.0176(8) 0.0348(9) -0.0070(7) 0.0068(7) 0.0006(6)
C16 0.0243(8) 0.0233(8) 0.0233(8) -0.0078(7) 0.0036(6) 0.0020(7)
C17 0.0186(7) 0.0208(8) 0.0195(7) -0.0017(6) 0.0041(6) 0.0033(6)
C18 0.0166(7) 0.0212(8) 0.0175(7) -0.0060(6) 0.0032(6) 0.0028(6)
C19 0.0225(8) 0.0283(9) 0.0296(9) -0.0029(7) 0.0061(7) -0.0006(7)
C20 0.0193(9) 0.0439(12) 0.0452(12) -0.0070(9) 0.0049(8) -0.0058(8)
C21 0.0209(9) 0.0454(12) 0.0337(10) -0.0124(9) -0.0030(7) 0.0069(8)
C22 0.0290(9) 0.0347(10) 0.0212(8) -0.0069(7) -0.0028(7) 0.0114(8)
C23 0.0225(8) 0.0259(9) 0.0196(8) -0.0040(6) 0.0032(6) 0.0040(7)
P2 0.01416(18) 0.01300(18) 0.01445(17) -0.00084(14) 0.00277(14) -0.00049(14)
N3 0.0169(6) 0.0133(6) 0.0149(6) -0.0010(5) 0.0044(5) -0.0008(5)
N4 0.0150(6) 0.0119(6) 0.0132(6) -0.0002(4) 0.0044(5) -0.0002(5)
C24 0.0228(8) 0.0150(7) 0.0185(7) 0.0015(6) 0.0046(6) -0.0032(6)
C25 0.0225(8) 0.0212(8) 0.0253(8) 0.0008(6) 0.0063(6) -0.0077(6)
C26 0.0188(8) 0.0258(8) 0.0236(8) -0.0022(7) 0.0013(6) -0.0059(6)
C27 0.0198(8) 0.0221(8) 0.0178(7) 0.0008(6) 0.0012(6) -0.0018(6)
C28 0.0172(7) 0.0147(7) 0.0148(7) -0.0016(5) 0.0048(5) 0.0000(6)
C29 0.0166(7) 0.0138(7) 0.0137(7) -0.0017(5) 0.0050(5) -0.0001(5)
C30 0.0193(7) 0.0187(7) 0.0141(7) -0.0003(6) 0.0018(6) 0.0007(6)
C31 0.0242(8) 0.0172(7) 0.0166(7) 0.0044(6) 0.0060(6) 0.0035(6)
C32 0.0211(8) 0.0148(7) 0.0189(7) 0.0020(6) 0.0083(6) -0.0009(6)
C33 0.0170(7) 0.0117(7) 0.0168(7) -0.0006(5) 0.0068(5) 0.0011(5)
C34 0.0172(7) 0.0146(7) 0.0183(7) 0.0008(6) 0.0051(6) -0.0032(6)
C35 0.0149(7) 0.0156(7) 0.0200(7) -0.0059(6) 0.0029(6) -0.0014(6)
C36 0.0213(8) 0.0188(8) 0.0285(9) -0.0018(6) 0.0077(7) -0.0001(6)
C37 0.0208(8) 0.0222(8) 0.0382(10) -0.0062(7) 0.0126(7) -0.0017(7)
C38 0.0165(8) 0.0241(9) 0.0358(10) -0.0110(7) 0.0019(7) 0.0026(6)
C39 0.0255(9) 0.0244(9) 0.0234(8) -0.0038(7) -0.0011(7) 0.0077(7)
C40 0.0212(8) 0.0233(8) 0.0183(7) -0.0031(6) 0.0035(6) 0.0032(6)
C41 0.0139(7) 0.0165(7) 0.0177(7) -0.0029(6) 0.0010(5) 0.0031(6)
C42 0.0188(7) 0.0210(8) 0.0199(7) -0.0006(6) 0.0026(6) 0.0014(6)
C43 0.0274(9) 0.0333(10) 0.0162(7) -0.0007(7) 0.0016(6) 0.0075(7)
C44 0.0275(9) 0.0308(9) 0.0226(8) -0.0122(7) -0.0037(7) 0.0059(7)
C45 0.0278(9) 0.0216(8) 0.0327(9) -0.0093(7) 0.0006(7) -0.0023(7)
C46 0.0227(8) 0.0185(8) 0.0229(8) -0.0024(6) 0.0024(6) -0.0007(6)
C47 0.0461(19) 0.032(2) 0.0472(18) -0.0016(16) 0.0052(14) -0.0103(16)
C48 0.104(5) 0.031(2) 0.055(2) -0.0101(17) -0.008(3) 0.013(2)
C49 0.080(4) 0.062(4) 0.049(2) -0.026(2) -0.014(3) 0.038(3)
C50 0.0365(18) 0.110(5) 0.0350(18) -0.025(2) 0.0005(14) 0.021(2)
C51 0.047(2) 0.050(2) 0.0242(14) -0.0021(12) 0.0046(13) -0.0101(19)
C52 0.039(2) 0.0289(17) 0.0262(13) -0.0052(10) 0.0015(13) 0.0005(14)
C53 0.0458(13) 0.0251(10) 0.0646(15) 0.0095(10) 0.0270(11) 0.0048(9)
C54 0.0338(10) 0.0261(9) 0.0352(10) 0.0000(8) 0.0098(8) 0.0083(8)
C55 0.0313(10) 0.0335(10) 0.0471(12) 0.0008(9) 0.0181(9) 0.0022(8)

loop_
_atom_type_symbol
_atom_type_description
_atom_type_scat_dispersion_real
_atom_type_scat_dispersion_imag
_atom_type_scat_source
C C 0.0033 0.0016 'International Tables Vol C Tables 4.2.6.8 and 6.1.1.4'
H H 0.0000 0.0000 'International Tables Vol C Tables 4.2.6.8 and 6.1.1.4'
N N 0.0061 0.0033 'International Tables Vol C Tables 4.2.6.8 and 6.1.1.4'
P P 0.1023 0.0942 'International Tables Vol C Tables 4.2.6.8 and 6.1.1.4'
Fe Fe 0.3463 0.8444 'International Tables Vol C Tables 4.2.6.8 and 6.1.1.4'

loop_
_geom_angle_atom_site_label_1
_geom_angle_atom_site_label_2
_geom_angle_atom_site_label_3
_geom_angle
_geom_angle_site_symmetry_1
_geom_angle_site_symmetry_3
N2 Fe1 N4 175.58(5) . .
N2 Fe1 N1 80.65(5) . .
N4 Fe1 N1 99.40(5) . .
N2 Fe1 N3 95.01(5) . .
N4 Fe1 N3 80.57(5) . .
N1 Fe1 N3 90.43(5) . .
N2 Fe1 P2 99.85(4) . .
N4 Fe1 P2 84.57(4) . .
N1 Fe1 P2 88.64(4) . .
N3 Fe1 P2 164.75(4) . .
N2 Fe1 P1 84.60(4) . .
N4 Fe1 P1 95.22(4) . .
N1 Fe1 P1 165.21(4) . .
N3 Fe1 P1 89.80(4) . .
P2 Fe1 P1 94.959(16) . .
C11 P1 C18 108.17(8) . .
C11 P1 C12 108.81(7) . .
C18 P1 C12 99.80(7) . .
C11 P1 Fe1 100.23(6) . .
C18 P1 Fe1 114.01(5) . .
C12 P1 Fe1 125.18(5) . .
C1 N1 C5 118.26(13) . .
C1 N1 Fe1 125.86(11) . .
C5 N1 Fe1 115.65(10) . .
C6 N2 C10 120.81(13) . .
C6 N2 Fe1 117.76(10) . .
C10 N2 Fe1 121.37(10) . .
N1 C1 C2 122.79(15) . .
N1 C1 H1 118.6 . .
C2 C1 H1 118.6 . .
C1 C2 C3 119.13(16) . .
C1 C2 H2 120.4 . .
C3 C2 H2 120.4 . .
C4 C3 C2 118.64(16) . .
C4 C3 H3 120.7 . .
C2 C3 H3 120.7 . .
C3 C4 C5 119.85(15) . .
C3 C4 H4 120.1 . .
C5 C4 H4 120.1 . .
N1 C5 C4 121.32(14) . .
N1 C5 C6 113.62(13) . .
C4 C5 C6 125.02(14) . .
N2 C6 C7 122.88(15) . .
N2 C6 C5 112.20(13) . .
C7 C6 C5 124.92(15) . .
C6 C7 C8 117.47(15) . .
C6 C7 H7 121.3 . .
C8 C7 H7 121.3 . .
C9 C8 C7 120.69(15) . .
C9 C8 H8 119.7 . .
C7 C8 H8 119.7 . .
C8 C9 C10 120.95(15) . .
C8 C9 H9 119.5 . .
C10 C9 H9 119.5 . .
C11 C10 N2 117.84(14) . .
C11 C10 C9 125.02(15) . .
N2 C10 C9 117.14(14) . .
C10 C11 P1 115.78(12) . .
C10 C11 H11 122.1 . .
P1 C11 H11 122.1 . .
C13 C12 C17 118.29(14) . .
C13 C12 P1 121.44(12) . .
C17 C12 P1 120.27(12) . .
C14 C13 C12 120.75(15) . .
C14 C13 H13 119.6 . .
C12 C13 H13 119.6 . .
C15 C14 C13 120.21(16) . .
C15 C14 H14 119.9 . .
C13 C14 H14 119.9 . .
C16 C15 C14 119.52(16) . .
C16 C15 H15 120.2 . .
C14 C15 H15 120.2 . .
C15 C16 C17 120.62(16) . .
C15 C16 H16 119.7 . .
C17 C16 H16 119.7 . .
C16 C17 C12 120.58(16) . .
C16 C17 H17 119.7 . .
C12 C17 H17 119.7 . .
C19 C18 C23 118.32(15) . .
C19 C18 P1 119.12(13) . .
C23 C18 P1 122.50(13) . .
C18 C19 C20 120.68(18) . .
C18 C19 H19 119.7 . .
C20 C19 H19 119.7 . .
C21 C20 C19 120.52(18) . .
C21 C20 H20 119.7 . .
C19 C20 H20 119.7 . .
C20 C21 C22 119.57(17) . .
C20 C21 H21 120.2 . .
C22 C21 H21 120.2 . .
C21 C22 C23 120.42(18) . .
C21 C22 H22 119.8 . .
C23 C22 H22 119.8 . .
C22 C23 C18 120.47(17) . .
C22 C23 H23 119.8 . .
C18 C23 H23 119.8 . .
C34 P2 C41 111.05(7) . .
C34 P2 C35 106.62(7) . .
C41 P2 C35 96.62(7) . .
C34 P2 Fe1 100.78(5) . .
C41 P2 Fe1 122.34(5) . .
C35 P2 Fe1 118.95(5) . .
C24 N3 C28 118.26(13) . .
C24 N3 Fe1 126.51(11) . .
C28 N3 Fe1 115.22(10) . .
C29 N4 C33 120.59(12) . .
C29 N4 Fe1 117.76(10) . .
C33 N4 Fe1 121.51(10) . .
N3 C24 C25 122.94(15) . .
N3 C24 H24 118.5 . .
C25 C24 H24 118.5 . .
C24 C25 C26 118.68(15) . .
C24 C25 H25 120.7 . .
C26 C25 H25 120.7 . .
C27 C26 C25 119.20(15) . .
C27 C26 H26 120.4 . .
C25 C26 H26 120.4 . .
C26 C27 C28 119.45(15) . .
C26 C27 H27 120.3 . .
C28 C27 H27 120.3 . .
N3 C28 C27 121.46(14) . .
N3 C28 C29 114.06(13) . .
C27 C28 C29 124.47(14) . .
N4 C29 C30 123.03(14) . .
N4 C29 C28 112.25(13) . .
C30 C29 C28 124.72(14) . .
C29 C30 C31 117.72(14) . .
C29 C30 H30 121.1 . .
C31 C30 H30 121.1 . .
C32 C31 C30 120.42(14) . .
C32 C31 H31 119.8 . .
C30 C31 H31 119.8 . .
C31 C32 C33 121.02(14) . .
C31 C32 H32 119.5 . .
C33 C32 H32 119.5 . .
N4 C33 C34 117.56(13) . .
N4 C33 C32 117.21(13) . .
C34 C33 C32 125.21(14) . .
C33 C34 P2 115.40(11) . .
C33 C34 H34 122.3 . .
P2 C34 H34 122.3 . .
C40 C35 C36 118.57(15) . .
C40 C35 P2 120.83(12) . .
C36 C35 P2 120.60(12) . .
C37 C36 C35 120.50(16) . .
C37 C36 H36 119.7 . .
C35 C36 H36 119.7 . .
C38 C37 C36 120.21(16) . .
C38 C37 H37 119.9 . .
C36 C37 H37 119.9 . .
C37 C38 C39 119.81(16) . .
C37 C38 H38 120.1 . .
C39 C38 H38 120.1 . .
C38 C39 C40 120.29(16) . .
C38 C39 H39 119.9 . .
C40 C39 H39 119.9 . .
C39 C40 C35 120.58(16) . .
C39 C40 H40 119.7 . .
C35 C40 H40 119.7 . .
C46 C41 C42 119.05(14) . .
C46 C41 P2 120.71(12) . .
C42 C41 P2 120.21(12) . .
C43 C42 C41 120.17(16) . .
C43 C42 H42 119.9 . .
C41 C42 H42 119.9 . .
C44 C43 C42 120.40(16) . .
C44 C43 H43 119.8 . .
C42 C43 H43 119.8 . .
C43 C44 C45 119.73(16) . .
C43 C44 H44 120.1 . .
C45 C44 H44 120.1 . .
C44 C45 C46 120.29(17) . .
C44 C45 H45 119.9 . .
C46 C45 H45 119.9 . .
C45 C46 C41 120.36(16) . .
C45 C46 H46 119.8 . .
C41 C46 H46 119.8 . .
C52 C47 C48 119.7(4) . .
C52 C47 H47 120.2 . .
C48 C47 H47 120.2 . .
C49 C48 C47 118.8(4) . .
C49 C48 H48 120.6 . .
C47 C48 H48 120.6 . .
C48 C49 C50 121.3(4) . .
C48 C49 H49 119.4 . .
C50 C49 H49 119.4 . .
C51 C50 C49 119.2(3) . .
C51 C50 H50 120.4 . .
C49 C50 H50 120.4 . .
C52 C51 C50 118.7(3) . .
C52 C51 H51 120.7 . .
C50 C51 H51 120.7 . .
C51 C52 C47 122.3(3) . .
C51 C52 H52 118.9 . .
C47 C52 H52 118.9 . .
C52A C47A C48A 123.0(16) . .
C52A C47A H47A 118.5 . .
C48A C47A H47A 118.5 . .
C47A C48A C49A 122.0(15) . .
C47A C48A H48A 119.0 . .
C49A C48A H48A 119.0 . .
C48A C49A C50A 117.3(15) . .
C48A C49A H49A 121.3 . .
C50A C49A H49A 121.3 . .
C49A C50A C51A 114.3(13) . .
C49A C50A H50A 122.9 . .
C51A C50A H50A 122.9 . .
C52A C51A C50A 126.2(13) . .
C52A C51A H51A 116.9 . .
C50A C51A H51A 116.9 . .
C47A C52A C51A 117.0(14) . .
C47A C52A H52A 121.5 . .
C51A C52A H52A 121.5 . .
C54 C53 C55 120.09(19) . 3_665
C54 C53 H53 120.0 . .
C55 C53 H53 120.0 3_665 .
C55 C54 C53 119.46(18) . .
C55 C54 H54 120.3 . .
C53 C54 H54 120.3 . .
C54 C55 C53 120.45(19) . 3_665
C54 C55 H55 119.8 . .
C53 C55 H55 119.8 3_665 .

loop_
_geom_bond_atom_site_label_1
_geom_bond_atom_site_label_2
_geom_bond_distance
_geom_bond_site_symmetry_2
Fe1 N2 1.9383(12) .
Fe1 N4 1.9410(12) .
Fe1 N1 1.9690(13) .
Fe1 N3 1.9820(13) .
Fe1 P2 2.2231(4) .
Fe1 P1 2.2380(4) .
P1 C11 1.7508(16) .
P1 C18 1.8417(16) .
P1 C12 1.8424(16) .
N1 C1 1.350(2) .
N1 C5 1.3616(19) .
N2 C6 1.357(2) .
N2 C10 1.3895(19) .
C1 C2 1.377(2) .
C1 H1 0.9500 .
C2 C3 1.391(2) .
C2 H2 0.9500 .
C3 C4 1.382(2) .
C3 H3 0.9500 .
C4 C5 1.391(2) .
C4 H4 0.9500 .
C5 C6 1.469(2) .
C6 C7 1.383(2) .
C7 C8 1.405(2) .
C7 H7 0.9500 .
C8 C9 1.366(2) .
C8 H8 0.9500 .
C9 C10 1.433(2) .
C9 H9 0.9500 .
C10 C11 1.387(2) .
C11 H11 0.9500 .
C12 C13 1.397(2) .
C12 C17 1.398(2) .
C13 C14 1.388(2) .
C13 H13 0.9500 .
C14 C15 1.387(2) .
C14 H14 0.9500 .
C15 C16 1.380(3) .
C15 H15 0.9500 .
C16 C17 1.386(2) .
C16 H16 0.9500 .
C17 H17 0.9500 .
C18 C19 1.389(2) .
C18 C23 1.399(2) .
C19 C20 1.393(3) .
C19 H19 0.9500 .
C20 C21 1.378(3) .
C20 H20 0.9500 .
C21 C22 1.378(3) .
C21 H21 0.9500 .
C22 C23 1.394(2) .
C22 H22 0.9500 .
C23 H23 0.9500 .
P2 C34 1.7525(15) .
P2 C41 1.8319(15) .
P2 C35 1.8474(16) .
N3 C24 1.3451(19) .
N3 C28 1.3609(19) .
N4 C29 1.3580(19) .
N4 C33 1.3880(19) .
C24 C25 1.384(2) .
C24 H24 0.9500 .
C25 C26 1.386(2) .
C25 H25 0.9500 .
C26 C27 1.382(2) .
C26 H26 0.9500 .
C27 C28 1.392(2) .
C27 H27 0.9500 .
C28 C29 1.467(2) .
C29 C30 1.383(2) .
C30 C31 1.398(2) .
C30 H30 0.9500 .
C31 C32 1.372(2) .
C31 H31 0.9500 .
C32 C33 1.433(2) .
C32 H32 0.9500 .
C33 C34 1.393(2) .
C34 H34 0.9500 .
C35 C40 1.396(2) .
C35 C36 1.398(2) .
C36 C37 1.393(2) .
C36 H36 0.9500 .
C37 C38 1.382(3) .
C37 H37 0.9500 .
C38 C39 1.384(3) .
C38 H38 0.9500 .
C39 C40 1.390(2) .
C39 H39 0.9500 .
C40 H40 0.9500 .
C41 C46 1.391(2) .
C41 C42 1.394(2) .
C42 C43 1.388(2) .
C42 H42 0.9500 .
C43 C44 1.380(3) .
C43 H43 0.9500 .
C44 C45 1.383(3) .
C44 H44 0.9500 .
C45 C46 1.387(2) .
C45 H45 0.9500 .
C46 H46 0.9500 .
C47 C52 1.374(5) .
C47 C48 1.393(6) .
C47 H47 0.9500 .
C48 C49 1.359(8) .
C48 H48 0.9500 .
C49 C50 1.407(7) .
C49 H49 0.9500 .
C50 C51 1.389(6) .
C50 H50 0.9500 .
C51 C52 1.362(5) .
C51 H51 0.9500 .
C52 H52 0.9500 .
C47A C52A 1.28(2) .
C47A C48A 1.33(2) .
C47A H47A 0.9500 .
C48A C49A 1.355(19) .
C48A H48A 0.9500 .
C49A C50A 1.398(15) .
C49A H49A 0.9500 .
C50A C51A 1.406(18) .
C50A H50A 0.9500 .
C51A C52A 1.29(2) .
C51A H51A 0.9500 .
C52A H52A 0.9500 .
C53 C54 1.381(3) .
C53 C55 1.382(3) 3_665
C53 H53 0.9500 .
C54 C55 1.366(3) .
C54 H54 0.9500 .
C55 C53 1.382(3) 3_665
C55 H55 0.9500 .

loop_
_geom_torsion_atom_site_label_1
_geom_torsion_atom_site_label_2
_geom_torsion_atom_site_label_3
_geom_torsion_atom_site_label_4
_geom_torsion
_geom_torsion_site_symmetry_1
_geom_torsion_site_symmetry_4
N2 Fe1 P1 C11 -3.40(7) . .
N4 Fe1 P1 C11 172.17(7) . .
N1 Fe1 P1 C11 0.74(16) . .
N3 Fe1 P1 C11 91.65(7) . .
P2 Fe1 P1 C11 -102.85(6) . .
N2 Fe1 P1 C18 -118.70(7) . .
N4 Fe1 P1 C18 56.87(7) . .
N1 Fe1 P1 C18 -114.55(16) . .
N3 Fe1 P1 C18 -23.65(7) . .
P2 Fe1 P1 C18 141.85(6) . .
N2 Fe1 P1 C12 118.48(7) . .
N4 Fe1 P1 C12 -65.95(7) . .
N1 Fe1 P1 C12 122.62(16) . .
N3 Fe1 P1 C12 -146.47(7) . .
P2 Fe1 P1 C12 19.03(6) . .
N2 Fe1 N1 C1 -177.53(13) . .
N4 Fe1 N1 C1 6.95(13) . .
N3 Fe1 N1 C1 87.47(13) . .
P2 Fe1 N1 C1 -77.31(12) . .
P1 Fe1 N1 C1 178.29(11) . .
N2 Fe1 N1 C5 -3.13(10) . .
N4 Fe1 N1 C5 -178.66(10) . .
N3 Fe1 N1 C5 -98.14(11) . .
P2 Fe1 N1 C5 97.08(10) . .
P1 Fe1 N1 C5 -7.3(2) . .
N1 Fe1 N2 C6 1.63(11) . .
N3 Fe1 N2 C6 91.24(11) . .
P2 Fe1 N2 C6 -85.33(11) . .
P1 Fe1 N2 C6 -179.44(11) . .
N1 Fe1 N2 C10 -175.57(12) . .
N3 Fe1 N2 C10 -85.96(12) . .
P2 Fe1 N2 C10 97.47(11) . .
P1 Fe1 N2 C10 3.36(11) . .
C5 N1 C1 C2 -1.2(2) . .
Fe1 N1 C1 C2 173.02(12) . .
N1 C1 C2 C3 0.4(3) . .
C1 C2 C3 C4 0.8(3) . .
C2 C3 C4 C5 -1.2(3) . .
C1 N1 C5 C4 0.8(2) . .
Fe1 N1 C5 C4 -174.01(12) . .
C1 N1 C5 C6 178.84(13) . .
Fe1 N1 C5 C6 4.00(16) . .
C3 C4 C5 N1 0.4(2) . .
C3 C4 C5 C6 -177.40(16) . .
C10 N2 C6 C7 -2.9(2) . .
Fe1 N2 C6 C7 179.91(12) . .
C10 N2 C6 C5 177.25(13) . .
Fe1 N2 C6 C5 0.04(17) . .
N1 C5 C6 N2 -2.61(19) . .
C4 C5 C6 N2 175.31(15) . .
N1 C5 C6 C7 177.52(15) . .
C4 C5 C6 C7 -4.6(3) . .
N2 C6 C7 C8 1.9(2) . .
C5 C6 C7 C8 -178.27(15) . .
C6 C7 C8 C9 0.3(3) . .
C7 C8 C9 C10 -1.4(3) . .
C6 N2 C10 C11 -178.85(14) . .
Fe1 N2 C10 C11 -1.74(19) . .
C6 N2 C10 C9 1.6(2) . .
Fe1 N2 C10 C9 178.73(11) . .
C8 C9 C10 C11 -179.01(16) . .
C8 C9 C10 N2 0.5(2) . .
N2 C10 C11 P1 -1.84(19) . .
C9 C10 C11 P1 177.65(13) . .
C18 P1 C11 C10 123.36(13) . .
C12 P1 C11 C10 -129.12(12) . .
Fe1 P1 C11 C10 3.73(13) . .
C11 P1 C12 C13 173.27(13) . .
C18 P1 C12 C13 -73.58(14) . .
Fe1 P1 C12 C13 55.25(14) . .
C11 P1 C12 C17 -6.00(15) . .
C18 P1 C12 C17 107.15(13) . .
Fe1 P1 C12 C17 -124.02(11) . .
C17 C12 C13 C14 -1.8(2) . .
P1 C12 C13 C14 178.91(12) . .
C12 C13 C14 C15 1.6(2) . .
C13 C14 C15 C16 -0.2(2) . .
C14 C15 C16 C17 -1.0(3) . .
C15 C16 C17 C12 0.7(2) . .
C13 C12 C17 C16 0.7(2) . .
P1 C12 C17 C16 179.96(12) . .
C11 P1 C18 C19 -17.08(15) . .
C12 P1 C18 C19 -130.73(13) . .
Fe1 P1 C18 C19 93.46(13) . .
C11 P1 C18 C23 165.81(13) . .
C12 P1 C18 C23 52.16(14) . .
Fe1 P1 C18 C23 -83.65(13) . .
C23 C18 C19 C20 -1.2(3) . .
P1 C18 C19 C20 -178.44(14) . .
C18 C19 C20 C21 0.5(3) . .
C19 C20 C21 C22 0.0(3) . .
C20 C21 C22 C23 0.3(3) . .
C21 C22 C23 C18 -1.0(3) . .
C19 C18 C23 C22 1.4(2) . .
P1 C18 C23 C22 178.57(13) . .
N2 Fe1 P2 C34 -177.12(6) . .
N4 Fe1 P2 C34 3.03(6) . .
N1 Fe1 P2 C34 102.61(6) . .
N3 Fe1 P2 C34 15.99(16) . .
P1 Fe1 P2 C34 -91.76(5) . .
N2 Fe1 P2 C41 -53.52(7) . .
N4 Fe1 P2 C41 126.63(7) . .
N1 Fe1 P2 C41 -133.78(7) . .
N3 Fe1 P2 C41 139.59(16) . .
P1 Fe1 P2 C41 31.84(6) . .
N2 Fe1 P2 C35 66.89(7) . .
N4 Fe1 P2 C35 -112.95(7) . .
N1 Fe1 P2 C35 -13.37(7) . .
N3 Fe1 P2 C35 -100.00(16) . .
P1 Fe1 P2 C35 152.26(6) . .
N2 Fe1 N3 C24 -1.65(13) . .
N4 Fe1 N3 C24 178.46(13) . .
N1 Fe1 N3 C24 79.00(13) . .
P2 Fe1 N3 C24 165.39(11) . .
P1 Fe1 N3 C24 -86.21(13) . .
N2 Fe1 N3 C28 177.86(11) . .
N4 Fe1 N3 C28 -2.02(10) . .
N1 Fe1 N3 C28 -101.49(11) . .
P2 Fe1 N3 C28 -15.1(2) . .
P1 Fe1 N3 C28 93.30(10) . .
N1 Fe1 N4 C29 92.29(11) . .
N3 Fe1 N4 C29 3.43(11) . .
P2 Fe1 N4 C29 180.00(11) . .
P1 Fe1 N4 C29 -85.49(10) . .
N1 Fe1 N4 C33 -91.96(11) . .
N3 Fe1 N4 C33 179.17(12) . .
P2 Fe1 N4 C33 -4.26(10) . .
P1 Fe1 N4 C33 90.25(11) . .
C28 N3 C24 C25 -0.7(2) . .
Fe1 N3 C24 C25 178.77(12) . .
N3 C24 C25 C26 0.0(3) . .
C24 C25 C26 C27 0.9(3) . .
C25 C26 C27 C28 -1.0(3) . .
C24 N3 C28 C27 0.6(2) . .
Fe1 N3 C28 C27 -178.94(12) . .
C24 N3 C28 C29 -179.98(13) . .
Fe1 N3 C28 C29 0.46(16) . .
C26 C27 C28 N3 0.2(2) . .
C26 C27 C28 C29 -179.10(15) . .
C33 N4 C29 C30 -0.5(2) . .
Fe1 N4 C29 C30 175.24(11) . .
C33 N4 C29 C28 -179.82(12) . .
Fe1 N4 C29 C28 -4.04(16) . .
N3 C28 C29 N4 2.23(18) . .
C27 C28 C29 N4 -178.39(14) . .
N3 C28 C29 C30 -177.04(14) . .
C27 C28 C29 C30 2.3(2) . .
N4 C29 C30 C31 -0.1(2) . .
C28 C29 C30 C31 179.14(14) . .
C29 C30 C31 C32 0.6(2) . .
C30 C31 C32 C33 -0.6(2) . .
C29 N4 C33 C34 179.59(13) . .
Fe1 N4 C33 C34 3.97(18) . .
C29 N4 C33 C32 0.5(2) . .
Fe1 N4 C33 C32 -175.09(10) . .
C31 C32 C33 N4 0.1(2) . .
C31 C32 C33 C34 -178.93(15) . .
N4 C33 C34 P2 -0.66(18) . .
C32 C33 C34 P2 178.32(12) . .
C41 P2 C34 C33 -133.19(12) . .
C35 P2 C34 C33 122.69(12) . .
Fe1 P2 C34 C33 -2.13(12) . .
C34 P2 C35 C40 178.33(12) . .
C41 P2 C35 C40 63.99(14) . .
Fe1 P2 C35 C40 -68.83(13) . .
C34 P2 C35 C36 -0.54(15) . .
C41 P2 C35 C36 -114.88(13) . .
Fe1 P2 C35 C36 112.31(12) . .
C40 C35 C36 C37 -2.0(2) . .
P2 C35 C36 C37 176.90(13) . .
C35 C36 C37 C38 0.9(3) . .
C36 C37 C38 C39 1.1(3) . .
C37 C38 C39 C40 -2.0(3) . .
C38 C39 C40 C35 0.8(3) . .
C36 C35 C40 C39 1.1(2) . .
P2 C35 C40 C39 -177.75(13) . .
C34 P2 C41 C46 -19.12(15) . .
C35 P2 C41 C46 91.57(13) . .
Fe1 P2 C41 C46 -137.86(11) . .
C34 P2 C41 C42 162.78(12) . .
C35 P2 C41 C42 -86.53(13) . .
Fe1 P2 C41 C42 44.03(14) . .
C46 C41 C42 C43 0.4(2) . .
P2 C41 C42 C43 178.59(12) . .
C41 C42 C43 C44 -0.2(3) . .
C42 C43 C44 C45 -0.1(3) . .
C43 C44 C45 C46 0.2(3) . .
C44 C45 C46 C41 0.0(3) . .
C42 C41 C46 C45 -0.3(2) . .
P2 C41 C46 C45 -178.46(13) . .
C52 C47 C48 C49 -2.1(6) . .
C47 C48 C49 C50 1.9(7) . .
C48 C49 C50 C51 -1.1(6) . .
C49 C50 C51 C52 0.4(5) . .
C50 C51 C52 C47 -0.7(4) . .
C48 C47 C52 C51 1.5(5) . .
C52A C47A C48A C49A 6(3) . .
C47A C48A C49A C50A -3(2) . .
C48A C49A C50A C51A 1(2) . .
C49A C50A C51A C52A -2(2) . .
C48A C47A C52A C51A -5(3) . .
C50A C51A C52A C47A 3(2) . .
C55 C53 C54 C55 0.0(4) 3_665 .
C53 C54 C55 C53 0.0(4) . 3_665
